data_7001646
loop_
_publ_author_name
'Liu, Jian-Qiang'
'Zhang, Ya-Nan'
'Wang, Yao-Yu'
'Jin, Jun-Cheng'
'Lermontova, Elmira Kh.'
'Shi, Qi-Zhen'

_publ_section_title
;
 Interplay of coordinative and supramolecular interactions in formation
 of a series of metal--organic complexes bearing diverse
 dimensionalities
;
_journal_issue 27
_journal_name_full 'Dalton Transactions'
_journal_page_first 5365
_journal_page_last 5378
_journal_paper_doi 10.1039/b822083b
_journal_year 2009
_chemical_formula_moiety 'C21H14CdN4O5, 0.5(H2O)'
_chemical_formula_sum 'C21 H15 Cd N4 O5.5'
_chemical_formula_weight 523.77
_chemical_name_systematic
;
?
;
_space_group_IT_number 18
_symmetry_cell_setting orthorhombic
_symmetry_space_group_name_Hall 'P 2 2ab'
_symmetry_space_group_name_H-M 'P 21 21 2'
_atom_sites_solution_hydrogens geom
_atom_sites_solution_primary direct
_atom_sites_solution_secondary difmap
_audit_creation_method SHELXL-97
_cell_angle_alpha 90.00
_cell_angle_beta 90.00
_cell_angle_gamma 90.00
_cell_formula_units_Z 4
_cell_length_a 25.355(4)
_cell_length_b 6.7343(10)
_cell_length_c 11.0811(17)
_cell_measurement_reflns_used 3512
_cell_measurement_temperature 298(2)
_cell_measurement_theta_max 25.50
_cell_measurement_theta_min 1.84
_cell_volume 1892.1(5)
_computing_cell_refinement APEX2
_computing_data_collection 'APEX2 (Bruker, 2004)'
_computing_data_reduction APEX2
_computing_molecular_graphics APEX2
_computing_publication_material APEX2
_computing_structure_refinement 'SHELXL-97 (Sheldrick, 1997)'
_computing_structure_solution 'SHELXS-97 (Sheldrick, 1990)'
_diffrn_ambient_temperature 298(2)
_diffrn_measured_fraction_theta_full 0.991
_diffrn_measured_fraction_theta_max 0.991
_diffrn_measurement_device_type 'Bruker APEX SMART II'
_diffrn_measurement_method \w
_diffrn_radiation_monochromator graphite
_diffrn_radiation_source 'fine-focus sealed tube'
_diffrn_radiation_type MoK\a
_diffrn_radiation_wavelength 0.71073
_diffrn_reflns_av_R_equivalents 0.0565
_diffrn_reflns_av_sigmaI/netI 0.0498
_diffrn_reflns_limit_h_max 29
_diffrn_reflns_limit_h_min -30
_diffrn_reflns_limit_k_max 8
_diffrn_reflns_limit_k_min -7
_diffrn_reflns_limit_l_max 12
_diffrn_reflns_limit_l_min -13
_diffrn_reflns_number 9425
_diffrn_reflns_theta_full 25.01
_diffrn_reflns_theta_max 25.01
_diffrn_reflns_theta_min 1.84
_diffrn_standards_interval_count 0
_diffrn_standards_interval_time 0
_diffrn_standards_number 0
_exptl_absorpt_coefficient_mu 1.202
_exptl_absorpt_correction_T_max 0.8126
_exptl_absorpt_correction_T_min 0.7218
_exptl_absorpt_correction_type multi-scan
_exptl_absorpt_process_details SADABS
_exptl_crystal_colour colorless
_exptl_crystal_density_diffrn 1.839
_exptl_crystal_density_method 'not measured'
_exptl_crystal_description block
_exptl_crystal_F_000 1044
_exptl_crystal_size_max 0.29
_exptl_crystal_size_mid 0.22
_exptl_crystal_size_min 0.18
_refine_diff_density_max 1.558
_refine_diff_density_min -1.085
_refine_diff_density_rms 0.260
_refine_ls_abs_structure_details 'Flack H D (1983), 1484 Friedel pairs '
_refine_ls_abs_structure_Flack 0.001(7)
_refine_ls_extinction_method none
_refine_ls_goodness_of_fit_ref 1.168
_refine_ls_hydrogen_treatment constr
_refine_ls_matrix_type full
_refine_ls_number_parameters 290
_refine_ls_number_reflns 1931
_refine_ls_number_restraints 66
_refine_ls_restrained_S_all 1.163
_refine_ls_R_factor_all 0.0920
_refine_ls_R_factor_gt 0.0808
_refine_ls_shift/su_max 0.006
_refine_ls_shift/su_mean 0.001
_refine_ls_structure_factor_coef Fsqd
_refine_ls_weighting_details 'calc w=1/[\s^2^(Fo^2^)+(0.1920P)^2^+2.4017P] where P=(Fo^2^+2Fc^2^)/3'
_refine_ls_weighting_scheme calc
_refine_ls_wR_factor_gt 0.2342
_refine_ls_wR_factor_ref 0.2547
_reflns_number_gt 1619
_reflns_number_total 1931
_reflns_threshold_expression >2sigma(I)
_cod_data_source_file b822083b.txt
_cod_data_source_block compound13
_cod_original_sg_symbol_Hall 'P 2 2ab '
_cod_original_formula_sum 'C21 H15 Cd N4 O5.50'
_cod_database_code 7001646

loop_
_symmetry_equiv_pos_as_xyz
'x, y, z'
'-x, -y, z'
'-x+1/2, y+1/2, -z'
'x+1/2, -y+1/2, -z'

loop_
_atom_site_label
_atom_site_type_symbol
_atom_site_fract_x
_atom_site_fract_y
_atom_site_fract_z
_atom_site_U_iso_or_equiv
_atom_site_adp_type
_atom_site_occupancy
_atom_site_symmetry_multiplicity
_atom_site_calc_flag
_atom_site_refinement_flags
_atom_site_disorder_assembly
_atom_site_disorder_group
Cd1 Cd 0.29812(5) 0.4061(2) 0.09270(11) 0.0423(5) Uani 1 1 d . . .
O1 O 0.2611(3) 0.2964(15) 0.2403(7) 0.020(2) Uani 1 1 d . . .
O2 O 0.1808(4) 0.4233(17) 0.2044(8) 0.027(2) Uani 1 1 d . . .
O3 O 0.1913(4) 0.2001(14) 0.8457(7) 0.023(2) Uani 1 1 d . . .
O4 O 0.1119(4) 0.3101(17) 0.8058(8) 0.030(2) Uani 1 1 d U . .
N1 N 0.3751(4) 0.3145(17) 0.1586(9) 0.017(2) Uani 1 1 d . . .
N2 N 0.3411(4) 0.3730(15) -0.0678(9) 0.015(2) Uani 1 1 d U . .
N3 N 0.5242(4) 0.2343(17) -0.1989(9) 0.018(2) Uani 1 1 d . . .
N4 N 0.5513(4) 0.2211(17) -0.0069(10) 0.020(2) Uani 1 1 d . . .
H4A H 0.5727 0.2122 0.0531 0.024 Uiso 1 1 calc R . .
C1 C 0.3236(5) 0.400(2) -0.1825(12) 0.018(3) Uani 1 1 d U . .
H1A H 0.2883 0.4336 -0.1934 0.022 Uiso 1 1 calc R . .
C2 C 0.3538(6) 0.382(2) -0.2808(13) 0.027(3) Uani 1 1 d . . .
H2A H 0.3398 0.4030 -0.3573 0.032 Uiso 1 1 calc R . .
C3 C 0.4083(5) 0.330(2) -0.2660(12) 0.020(3) Uani 1 1 d . . .
H3A H 0.4304 0.3183 -0.3326 0.024 Uiso 1 1 calc R . .
C4 C 0.4276(5) 0.2960(18) -0.1496(11) 0.015(3) Uani 1 1 d . . .
C5 C 0.3929(5) 0.3191(17) -0.0550(11) 0.013(2) Uani 1 1 d U . .
C6 C 0.4812(5) 0.2574(17) -0.1265(12) 0.017(3) Uani 1 1 d . . .
C7 C 0.5645(5) 0.2103(17) -0.1300(12) 0.019(3) Uani 1 1 d . . .
H7A H 0.5985 0.1884 -0.1583 0.023 Uiso 1 1 calc R . .
C8 C 0.4990(6) 0.2477(17) -0.0009(10) 0.018(3) Uani 1 1 d . . .
C9 C 0.4649(4) 0.2615(16) 0.0958(12) 0.013(2) Uani 1 1 d . . .
C10 C 0.4780(5) 0.248(2) 0.2200(11) 0.020(3) Uani 1 1 d U . .
H10A H 0.5128 0.2264 0.2428 0.024 Uiso 1 1 calc R . .
C11 C 0.4406(6) 0.266(2) 0.3047(12) 0.030(3) Uani 1 1 d U . .
H11A H 0.4490 0.2570 0.3862 0.036 Uiso 1 1 calc R . .
C12 C 0.3909(6) 0.298(2) 0.2694(14) 0.032(3) Uani 1 1 d . . .
H12A H 0.3654 0.3098 0.3294 0.038 Uiso 1 1 calc R . .
C13 C 0.4105(5) 0.2956(17) 0.0712(10) 0.013(2) Uani 1 1 d . . .
C14 C 0.2143(5) 0.3438(18) 0.2724(11) 0.013(3) Uani 1 1 d U . .
C15 C 0.1997(5) 0.3153(17) 0.3995(10) 0.014(2) Uani 1 1 d . . .
C16 C 0.2363(5) 0.253(2) 0.4850(12) 0.020(3) Uani 1 1 d . . .
H16A H 0.2705 0.2233 0.4609 0.024 Uiso 1 1 calc R . .
C17 C 0.2227(5) 0.2366(18) 0.6033(11) 0.016(2) Uani 1 1 d . . .
H17A H 0.2478 0.1953 0.6591 0.019 Uiso 1 1 calc R . .
C18 C 0.1722(5) 0.2799(19) 0.6416(10) 0.014(2) Uani 1 1 d . . .
C19 C 0.1346(5) 0.340(2) 0.5605(10) 0.020(3) Uani 1 1 d . . .
H19A H 0.1005 0.3672 0.5864 0.024 Uiso 1 1 calc R . .
C20 C 0.1479(5) 0.362(2) 0.4376(11) 0.020(3) Uani 1 1 d U . .
H20A H 0.1230 0.4068 0.3824 0.024 Uiso 1 1 calc R . .
C21 C 0.1577(5) 0.2613(18) 0.7749(10) 0.014(2) Uani 1 1 d U . .
O1W O 0.0006(15) 0.378(5) 0.447(2) 0.071(8) Uani 0.50 1 d PU . .
H1C H 0.0097 0.3447 0.3776 0.107 Uiso 0.50 1 d PR . .
H1D H 0.0303 0.3724 0.4835 0.107 Uiso 0.50 1 d PR . .
O2W O 0.2296(3) 0.4858(15) 0.0008(7) 0.0183(19) Uani 1 1 d U . .
H2C H 0.2050 0.4723 0.0453 0.027 Uiso 1 1 d R . .
H2D H 0.2187 0.4024 -0.0441 0.027 Uiso 1 1 d R . .

loop_
_atom_site_aniso_label
_atom_site_aniso_U_11
_atom_site_aniso_U_22
_atom_site_aniso_U_33
_atom_site_aniso_U_23
_atom_site_aniso_U_13
_atom_site_aniso_U_12
Cd1 0.0347(8) 0.0586(8) 0.0336(7) 0.0050(6) 0.0039(6) 0.0058(6)
O1 0.021(5) 0.030(5) 0.010(4) 0.003(4) 0.002(4) 0.004(4)
O2 0.017(5) 0.050(6) 0.015(4) 0.002(5) 0.005(4) 0.004(5)
O3 0.029(5) 0.030(5) 0.009(4) 0.006(4) -0.008(4) -0.004(4)
O4 0.016(4) 0.060(6) 0.013(4) 0.010(4) 0.010(4) 0.009(4)
N1 0.009(5) 0.028(6) 0.014(5) 0.007(5) -0.004(4) -0.001(4)
N2 0.005(4) 0.021(5) 0.019(5) 0.001(4) -0.006(4) -0.002(4)
N3 0.015(5) 0.028(6) 0.011(5) -0.002(5) -0.005(4) -0.004(5)
N4 0.018(6) 0.021(6) 0.021(5) 0.006(5) -0.010(5) -0.010(5)
C1 0.006(5) 0.028(6) 0.020(5) 0.001(5) 0.000(4) 0.005(5)
C2 0.038(8) 0.028(7) 0.014(6) 0.006(6) -0.008(6) -0.007(6)
C3 0.013(6) 0.031(7) 0.016(6) -0.004(5) 0.003(5) 0.000(5)
C4 0.021(7) 0.008(6) 0.016(6) 0.000(5) -0.001(5) -0.004(5)
C5 0.006(5) 0.011(5) 0.023(6) 0.006(4) 0.003(5) -0.003(4)
C6 0.019(7) 0.007(5) 0.027(7) 0.006(5) 0.003(5) -0.004(4)
C7 0.022(7) 0.007(5) 0.029(7) 0.000(5) 0.019(6) -0.001(5)
C8 0.033(7) 0.009(5) 0.011(5) 0.000(4) -0.011(6) -0.003(6)
C9 0.005(5) 0.012(5) 0.023(6) 0.004(5) -0.005(5) 0.000(4)
C10 0.021(6) 0.022(6) 0.016(5) -0.003(5) -0.014(5) 0.002(5)
C11 0.035(7) 0.040(7) 0.015(6) -0.002(6) -0.007(5) -0.006(6)
C12 0.038(9) 0.028(8) 0.030(7) 0.000(7) 0.003(7) -0.002(7)
C13 0.017(6) 0.011(5) 0.011(6) 0.002(5) -0.001(5) -0.003(5)
C14 0.011(5) 0.022(5) 0.005(5) -0.003(4) 0.004(4) -0.004(4)
C15 0.014(6) 0.019(5) 0.010(5) -0.005(5) 0.006(5) -0.008(5)
C16 0.011(6) 0.020(6) 0.029(7) 0.007(6) 0.007(6) 0.002(5)
C17 0.015(6) 0.020(6) 0.012(5) 0.004(5) -0.001(5) -0.001(5)
C18 0.012(6) 0.022(6) 0.008(5) 0.002(5) 0.000(5) 0.004(5)
C19 0.011(6) 0.045(8) 0.004(5) -0.002(5) 0.000(5) 0.005(5)
C20 0.013(5) 0.038(6) 0.009(5) 0.006(5) -0.004(4) 0.005(5)
C21 0.017(4) 0.016(4) 0.008(4) -0.001(4) -0.004(4) 0.000(4)
O1W 0.077(11) 0.098(12) 0.039(9) -0.001(9) 0.002(9) 0.002(10)
O2W 0.014(4) 0.035(4) 0.005(3) -0.003(4) -0.001(4) -0.003(4)

loop_
_atom_type_symbol
_atom_type_description
_atom_type_scat_dispersion_real
_atom_type_scat_dispersion_imag
_atom_type_scat_source
C C 0.0033 0.0016 'International Tables Vol C Tables 4.2.6.8 and 6.1.1.4'
H H 0.0000 0.0000 'International Tables Vol C Tables 4.2.6.8 and 6.1.1.4'
N N 0.0061 0.0033 'International Tables Vol C Tables 4.2.6.8 and 6.1.1.4'
O O 0.0106 0.0060 'International Tables Vol C Tables 4.2.6.8 and 6.1.1.4'
Cd Cd -0.8075 1.2024 'International Tables Vol C Tables 4.2.6.8 and 6.1.1.4'

loop_
_geom_angle_atom_site_label_1
_geom_angle_atom_site_label_2
_geom_angle_atom_site_label_3
_geom_angle
_geom_angle_site_symmetry_1
_geom_angle_site_symmetry_3
_geom_angle_publ_flag
O1 Cd1 O2W 95.8(3) . . ?
O1 Cd1 N2 152.5(4) . . ?
O2W Cd1 N2 92.7(3) . . ?
O1 Cd1 O3 98.0(4) . 3_556 ?
O2W Cd1 O3 91.3(4) . 3_556 ?
N2 Cd1 O3 107.9(4) . 3_556 ?
O1 Cd1 N1 92.4(4) . . ?
O2W Cd1 N1 170.4(4) . . ?
N2 Cd1 N1 77.8(4) . . ?
O3 Cd1 N1 92.5(4) 3_556 . ?
C14 O1 Cd1 124.3(8) . . ?
C21 O3 Cd1 127.5(8) . 3_546 ?
C12 N1 C13 118.3(12) . . ?
C12 N1 Cd1 128.3(10) . . ?
C13 N1 Cd1 112.9(8) . . ?
C1 N2 C5 116.5(10) . . ?
C1 N2 Cd1 127.5(8) . . ?
C5 N2 Cd1 116.0(8) . . ?
C7 N3 C6 107.5(11) . . ?
C8 N4 C7 106.9(10) . . ?
C8 N4 H4A 126.6 . . ?
C7 N4 H4A 126.6 . . ?
C2 C1 N2 124.3(11) . . ?
C2 C1 H1A 117.9 . . ?
N2 C1 H1A 117.9 . . ?
C1 C2 C3 118.7(13) . . ?
C1 C2 H2A 120.6 . . ?
C3 C2 H2A 120.6 . . ?
C4 C3 C2 118.9(12) . . ?
C4 C3 H3A 120.6 . . ?
C2 C3 H3A 120.6 . . ?
C5 C4 C3 117.4(11) . . ?
C5 C4 C6 120.0(12) . . ?
C3 C4 C6 122.4(12) . . ?
N2 C5 C4 124.3(12) . . ?
N2 C5 C13 114.5(10) . . ?
C4 C5 C13 121.1(11) . . ?
N3 C6 C4 133.5(12) . . ?
N3 C6 C8 107.9(11) . . ?
C4 C6 C8 118.6(12) . . ?
N3 C7 N4 112.4(11) . . ?
N3 C7 H7A 123.8 . . ?
N4 C7 H7A 123.8 . . ?
N4 C8 C9 131.9(11) . . ?
N4 C8 C6 105.3(11) . . ?
C9 C8 C6 122.8(12) . . ?
C10 C9 C8 127.1(11) . . ?
C10 C9 C13 114.9(11) . . ?
C8 C9 C13 118.0(11) . . ?
C11 C10 C9 120.6(12) . . ?
C11 C10 H10A 119.7 . . ?
C9 C10 H10A 119.7 . . ?
C12 C11 C10 118.5(13) . . ?
C12 C11 H11A 120.8 . . ?
C10 C11 H11A 120.8 . . ?
N1 C12 C11 125.6(14) . . ?
N1 C12 H12A 117.2 . . ?
C11 C12 H12A 117.2 . . ?
N1 C13 C9 122.1(11) . . ?
N1 C13 C5 118.5(11) . . ?
C9 C13 C5 119.3(11) . . ?
O2 C14 O1 124.6(11) . . ?
O2 C14 C15 117.4(11) . . ?
O1 C14 C15 117.9(11) . . ?
C16 C15 C20 118.9(11) . . ?
C16 C15 C14 121.6(11) . . ?
C20 C15 C14 119.4(11) . . ?
C17 C16 C15 120.8(12) . . ?
C17 C16 H16A 119.6 . . ?
C15 C16 H16A 119.6 . . ?
C16 C17 C18 120.9(11) . . ?
C16 C17 H17A 119.5 . . ?
C18 C17 H17A 119.6 . . ?
C19 C18 C17 120.4(11) . . ?
C19 C18 C21 119.4(11) . . ?
C17 C18 C21 120.2(11) . . ?
C18 C19 C20 119.8(12) . . ?
C18 C19 H19A 120.1 . . ?
C20 C19 H19A 120.1 . . ?
C19 C20 C15 119.2(11) . . ?
C19 C20 H20A 120.4 . . ?
C15 C20 H20A 120.4 . . ?
O3 C21 O4 123.7(11) . . ?
O3 C21 C18 118.6(11) . . ?
O4 C21 C18 117.7(10) . . ?
O1W O1W H1C 105.8 2_565 . ?
O1W O1W H1D 93.3 2_565 . ?
H1C O1W H1D 100.5 . . ?
Cd1 O2W H2C 108.7 . . ?
Cd1 O2W H2D 114.3 . . ?
H2C O2W H2D 91.9 . . ?

loop_
_geom_bond_atom_site_label_1
_geom_bond_atom_site_label_2
_geom_bond_distance
_geom_bond_site_symmetry_2
_geom_bond_publ_flag
Cd1 O1 2.025(9) . ?
Cd1 O2W 2.084(8) . ?
Cd1 N2 2.098(10) . ?
Cd1 O3 2.112(9) 3_556 ?
Cd1 N1 2.173(10) . ?
O1 C14 1.280(14) . ?
O2 C14 1.254(16) . ?
O3 C21 1.228(15) . ?
O3 Cd1 2.112(9) 3_546 ?
O4 C21 1.256(16) . ?
N1 C12 1.296(18) . ?
N1 C13 1.326(17) . ?
N2 C1 1.359(16) . ?
N2 C5 1.371(15) . ?
N3 C7 1.284(18) . ?
N3 C6 1.363(16) . ?
N4 C8 1.339(19) . ?
N4 C7 1.407(18) . ?
N4 H4A 0.8600 . ?
C1 C2 1.337(19) . ?
C1 H1A 0.9300 . ?
C2 C3 1.44(2) . ?
C2 H2A 0.9300 . ?
C3 C4 1.398(18) . ?
C3 H3A 0.9300 . ?
C4 C5 1.377(17) . ?
C4 C6 1.407(18) . ?
C5 C13 1.476(16) . ?
C6 C8 1.465(17) . ?
C7 H7A 0.9300 . ?
C8 C9 1.379(19) . ?
C9 C10 1.418(17) . ?
C9 C13 1.426(16) . ?
C10 C11 1.34(2) . ?
C10 H10A 0.9300 . ?
C11 C12 1.34(2) . ?
C11 H11A 0.9300 . ?
C12 H12A 0.9300 . ?
C14 C15 1.469(15) . ?
C15 C16 1.390(18) . ?
C15 C20 1.413(17) . ?
C16 C17 1.360(18) . ?
C16 H16A 0.9300 . ?
C17 C18 1.381(17) . ?
C17 H17A 0.9300 . ?
C18 C19 1.372(17) . ?
C18 C21 1.527(16) . ?
C19 C20 1.410(16) . ?
C19 H19A 0.9300 . ?
C20 H20A 0.9300 . ?
O1W O1W 1.65(7) 2_565 ?
O1W H1C 0.8318 . ?
O1W H1D 0.8560 . ?
O2W H2C 0.7999 . ?
O2W H2D 0.8000 . ?
